data_2017047
loop_
_publ_author_name
'Omondi, Bernard'
'Levendis, Demetrius C.'
'Layh, Marcus'
'Fernandes, Manuel A.'

_publ_section_title
;
 <i>N</i>-(2,6-Dibromophenyl)formamide
;
_journal_coeditor_code GD3278
_journal_issue 4
_journal_name_full 'Acta Crystallographica Section C'
_journal_page_first o160
_journal_page_last o162
_journal_paper_doi 10.1107/S010827010900780X
_journal_volume 65
_journal_year 2009
_chemical_formula_iupac 'C7 H5 Br2 N O'
_chemical_formula_moiety 'C7 H5 Br2 N O'
_chemical_formula_sum 'C7 H5 Br2 N O'
_chemical_formula_weight 278.94
_chemical_name_systematic
;
<i>N</i>-(2,6-Dibromophenyl)formamide
;
_space_group_IT_number 19
_symmetry_cell_setting orthorhombic
_symmetry_space_group_name_Hall 'P 2ac 2ab'
_symmetry_space_group_name_H-M 'P 21 21 21'
_atom_sites_solution_hydrogens geom
_atom_sites_solution_primary direct
_atom_sites_solution_secondary difmap
_audit_creation_method 'WinGX routine CIF_UPDATE'
_cell_angle_alpha 90
_cell_angle_beta 90
_cell_angle_gamma 90
_cell_formula_units_Z 4
_cell_length_a 4.2946(5)
_cell_length_b 13.8755(16)
_cell_length_c 14.2541(19)
_cell_measurement_reflns_used 5600
_cell_measurement_temperature 173(2)
_cell_measurement_theta_max 28.18
_cell_measurement_theta_min 2.85
_cell_volume 849.40(18)
_computing_cell_refinement 'Please give details'
_computing_data_collection 'SMART (Bruker, 2004)'
_computing_data_reduction 'SAINT (Bruker, 2004)'
_computing_molecular_graphics
;
ORTEP-3 (Farrugia, 1997), PLATON (Spek, 2009) and DIAMOND
(Brandenburg, 1999)
;
_computing_publication_material 'WinGX (Farrugia, 1999)'
_computing_structure_refinement 'SHELXL97 (Sheldrick, 2008)'
_computing_structure_solution 'SHELXS97 (Sheldrick, 2008)'
_diffrn_measured_fraction_theta_full 0.994
_diffrn_measured_fraction_theta_max 0.994
_diffrn_measurement_device_type 'Bruker SMART CCD area-detector'
_diffrn_measurement_method \w
_diffrn_radiation_monochromator graphite
_diffrn_radiation_source 'fine-focus sealed tube'
_diffrn_radiation_type MoK\a
_diffrn_radiation_wavelength 0.71073
_diffrn_reflns_av_R_equivalents 0.0303
_diffrn_reflns_limit_h_max 5
_diffrn_reflns_limit_h_min -5
_diffrn_reflns_limit_k_max 18
_diffrn_reflns_limit_k_min -17
_diffrn_reflns_limit_l_max 19
_diffrn_reflns_limit_l_min -13
_diffrn_reflns_number 5541
_diffrn_reflns_theta_full 28.31
_diffrn_reflns_theta_max 28.31
_diffrn_reflns_theta_min 2.05
_exptl_absorpt_coefficient_mu 9.482
_exptl_absorpt_correction_T_max 0.4658
_exptl_absorpt_correction_T_min 0.0685
_exptl_absorpt_correction_type multi-scan
_exptl_absorpt_process_details '(SADABS; Bruker, 2004)'
_exptl_crystal_colour colourless
_exptl_crystal_density_diffrn 2.181
_exptl_crystal_density_method 'not measured'
_exptl_crystal_description needle
_exptl_crystal_F_000 528
_exptl_crystal_size_max 0.56
_exptl_crystal_size_mid 0.08
_exptl_crystal_size_min 0.08
_refine_diff_density_max 0.626
_refine_diff_density_min -0.343
_refine_ls_abs_structure_details 'Flack (1983), with how many Friedel pairs?'
_refine_ls_abs_structure_Flack 0.055(18)
_refine_ls_extinction_method none
_refine_ls_goodness_of_fit_ref 1.032
_refine_ls_hydrogen_treatment constr
_refine_ls_matrix_type full
_refine_ls_number_parameters 100
_refine_ls_number_reflns 2100
_refine_ls_number_restraints 0
_refine_ls_restrained_S_all 1.032
_refine_ls_R_factor_gt 0.0269
_refine_ls_shift/su_max 0.002
_refine_ls_structure_factor_coef Fsqd
_refine_ls_weighting_details 'calc w = 1/[\s^2^(Fo^2^)+(0.0246P)^2^] where P=(Fo^2^+2Fc^2^)/3'
_refine_ls_weighting_scheme calc
_refine_ls_wR_factor_ref 0.0595
_reflns_number_gt 1841
_reflns_number_total 2100
_reflns_threshold_expression I>2\s(I)
_cod_data_source_file gd3278.cif
_cod_data_source_block I
_cod_database_code 2017047
_cod_database_fobs_code 2017047

loop_
_symmetry_equiv_pos_as_xyz
'x, y, z'
'-x+1/2, -y, z+1/2'
'x+1/2, -y+1/2, -z'
'-x, y+1/2, -z+1/2'

loop_
_atom_site_type_symbol
_atom_site_label
_atom_site_fract_x
_atom_site_fract_y
_atom_site_fract_z
_atom_site_U_iso_or_equiv
_atom_site_adp_type
_atom_site_calc_flag
_atom_site_refinement_flags
_atom_site_occupancy
_atom_site_disorder_assembly
_atom_site_disorder_group
C C1 0.6446(8) 0.5095(3) 1.0260(2) 0.0230(7) Uani d . 1 . .
C C2 0.5337(8) 0.4185(3) 1.0465(2) 0.0258(8) Uani d . 1 . .
C C3 0.3629(9) 0.3660(3) 0.9820(2) 0.0307(8) Uani d . 1 . .
H H3 0.2838 0.3043 0.9981 0.037 Uiso calc R 1 . .
C C4 0.3075(9) 0.4043(3) 0.8930(2) 0.0318(9) Uani d . 1 . .
H H4 0.1965 0.3678 0.8476 0.038 Uiso calc R 1 . .
C C5 0.4140(10) 0.4951(3) 0.8711(2) 0.0301(8) Uani d . 1 . .
H H5 0.3733 0.5217 0.811 0.036 Uiso calc R 1 . .
C C6 0.5810(9) 0.5478(3) 0.9368(2) 0.0264(8) Uani d . 1 . .
C C7 0.6710(8) 0.6171(3) 1.1599(2) 0.0267(8) Uani d . 1 . .
H H7 0.7963 0.6516 1.2034 0.032 Uiso calc R 1 . .
N N1 0.8164(7) 0.5652(2) 1.0936(2) 0.0256(6) Uani d . 1 . .
H H1 1.0212 0.5652 1.0914 0.031 Uiso calc R 1 . .
O O1 0.3881(6) 0.6230(2) 1.16817(18) 0.0343(6) Uani d . 1 . .
Br Br1 0.60975(10) 0.36474(3) 1.16701(3) 0.03610(12) Uani d . 1 . .
Br Br2 0.72105(9) 0.67353(3) 0.90624(2) 0.03202(11) Uani d . 1 . .

loop_
_atom_site_aniso_label
_atom_site_aniso_U_11
_atom_site_aniso_U_22
_atom_site_aniso_U_33
_atom_site_aniso_U_12
_atom_site_aniso_U_13
_atom_site_aniso_U_23
C1 0.0160(15) 0.030(2) 0.0226(15) 0.0025(14) 0.0014(12) -0.0091(14)
C2 0.0233(18) 0.031(2) 0.0233(17) 0.0016(16) 0.0024(13) -0.0012(15)
C3 0.031(2) 0.0286(19) 0.0324(18) -0.0037(18) -0.0042(16) -0.0034(17)
C4 0.028(2) 0.035(2) 0.0318(19) 0.0015(17) -0.0033(15) -0.0105(16)
C5 0.036(2) 0.032(2) 0.0224(15) 0.0025(19) -0.0050(16) -0.0004(15)
C6 0.0269(18) 0.027(2) 0.0253(17) 0.0011(17) 0.0044(15) -0.0030(14)
C7 0.0255(19) 0.030(2) 0.0244(16) -0.0018(14) -0.0046(14) -0.0009(15)
N1 0.0192(14) 0.0308(17) 0.0267(14) -0.0007(12) -0.0014(13) -0.0040(13)
O1 0.0198(12) 0.0472(18) 0.0359(13) 0.0011(12) 0.0028(12) -0.0137(13)
Br1 0.0455(2) 0.0347(2) 0.02810(18) 0.00086(19) -0.00546(17) 0.00495(17)
Br2 0.0391(2) 0.0292(2) 0.02770(17) -0.00247(18) 0.00208(17) -0.00098(15)

loop_
_atom_type_symbol
_atom_type_description
_atom_type_scat_dispersion_real
_atom_type_scat_dispersion_imag
_atom_type_scat_source
C C 0.0033 0.0016 'International Tables Vol C Tables 4.2.6.8 and 6.1.1.4'
H H 0 0 'International Tables Vol C Tables 4.2.6.8 and 6.1.1.4'
N N 0.0061 0.0033 'International Tables Vol C Tables 4.2.6.8 and 6.1.1.4'
O O 0.0106 0.006 'International Tables Vol C Tables 4.2.6.8 and 6.1.1.4'
Br Br -0.2901 2.4595 'International Tables Vol C Tables 4.2.6.8 and 6.1.1.4'

loop_
_geom_angle_atom_site_label_1
_geom_angle_atom_site_label_2
_geom_angle_atom_site_label_3
_geom_angle_site_symmetry_1
_geom_angle_site_symmetry_3
_geom_angle
_geom_angle_publ_flag
C2 C1 C6 . . 118.1(3) ?
C2 C1 N1 . . 121.7(3) ?
C6 C1 N1 . . 120.2(3) ?
C1 C2 C3 . . 121.5(3) ?
C1 C2 Br1 . . 119.4(3) ?
C3 C2 Br1 . . 119.1(3) ?
C2 C3 C4 . . 119.6(4) ?
C2 C3 H3 . . 120.2 ?
C4 C3 H3 . . 120.2 ?
C5 C4 C3 . . 119.8(3) ?
C5 C4 H4 . . 120.1 ?
C3 C4 H4 . . 120.1 ?
C4 C5 C6 . . 120.1(3) ?
C4 C5 H5 . . 120 ?
C6 C5 H5 . . 120 ?
C5 C6 C1 . . 120.8(3) ?
C5 C6 Br2 . . 119.6(3) ?
C1 C6 Br2 . . 119.6(3) ?
O1 C7 N1 . . 124.4(3) y
O1 C7 H7 . . 117.8 ?
N1 C7 H7 . . 117.8 ?
C7 N1 C1 . . 121.4(3) y
C7 N1 H1 . . 119.3 ?
C1 N1 H1 . . 119.3 ?

loop_
_geom_bond_atom_site_label_1
_geom_bond_atom_site_label_2
_geom_bond_site_symmetry_2
_geom_bond_distance
_geom_bond_publ_flag
C1 C2 . 1.382(5) ?
C1 C6 . 1.404(5) ?
C1 N1 . 1.439(4) y
C2 C3 . 1.384(5) ?
C2 Br1 . 1.900(4) y
C3 C4 . 1.396(5) ?
C3 H3 . 0.95 ?
C4 C5 . 1.376(5) ?
C4 H4 . 0.95 ?
C5 C6 . 1.388(5) ?
C5 H5 . 0.95 ?
C6 Br2 . 1.896(4) y
C7 O1 . 1.223(4) y
C7 N1 . 1.343(4) y
C7 H7 . 0.95 ?
N1 H1 . 0.88 ?

loop_
_geom_hbond_atom_site_label_D
_geom_hbond_atom_site_label_H
_geom_hbond_atom_site_label_A
_geom_hbond_site_symmetry_A
_geom_hbond_distance_DH
_geom_hbond_distance_HA
_geom_hbond_distance_DA
_geom_hbond_angle_DHA
N1 H1 O1 1_655 0.88 2.08 2.793(4) 138

loop_
_geom_torsion_atom_site_label_1
_geom_torsion_atom_site_label_2
_geom_torsion_atom_site_label_3
_geom_torsion_atom_site_label_4
_geom_torsion_site_symmetry_1
_geom_torsion_site_symmetry_2
_geom_torsion_site_symmetry_3
_geom_torsion_site_symmetry_4
_geom_torsion
_geom_torsion_publ_flag
C6 C1 C2 C3 . . . . -0.4(5) ?
N1 C1 C2 C3 . . . . 178.6(3) ?
C6 C1 C2 Br1 . . . . -179.1(3) ?
N1 C1 C2 Br1 . . . . -0.1(5) ?
C1 C2 C3 C4 . . . . 1.8(6) ?
Br1 C2 C3 C4 . . . . -179.5(3) ?
C2 C3 C4 C5 . . . . -2.1(6) ?
C3 C4 C5 C6 . . . . 1.1(6) ?
C4 C5 C6 C1 . . . . 0.3(6) ?
C4 C5 C6 Br2 . . . . -179.1(3) ?
C2 C1 C6 C5 . . . . -0.6(5) ?
N1 C1 C6 C5 . . . . -179.7(3) ?
C2 C1 C6 Br2 . . . . 178.7(3) ?
N1 C1 C6 Br2 . . . . -0.3(5) ?
O1 C7 N1 C1 . . . . -1.1(6) ?
C2 C1 N1 C7 . . . . -82.6(5) ?
C6 C1 N1 C7 . . . . 96.3(4) y

loop_
_cod_related_entry_id
_cod_related_entry_database
_cod_related_entry_code
1 ChemSpider 211170
